data_7029300
loop_
_publ_author_name
'Harmgarth, Nicole'
'Gr\"asing, Daniel'
'Dr\"ose, Peter'
'Hrib, Cristian G.'
'Jones, Peter G.'
'Lorenz, Volker'
'Hilfert, Liane'
'Busse, Sabine'
'Edelmann, Frank T.'

_publ_section_title
;
 Novel inorganic heterocycles from dimetalated carboranylamidinates.
;
_journal_issue 13
_journal_name_full 'Dalton transactions (Cambridge, England : 2003)'
_journal_page_first 5001
_journal_page_last 5013
_journal_paper_doi 10.1039/c3dt52751d
_journal_volume 43
_journal_year 2014
_chemical_formula_sum 'C25 H42 B10 N2 Zr'
_chemical_formula_weight 569.93
_chemical_name_systematic
; 
 ? 
;
_space_group_IT_number 2
_symmetry_cell_setting triclinic
_symmetry_space_group_name_Hall '-P 1'
_symmetry_space_group_name_H-M 'P -1'
_atom_sites_solution_hydrogens geom
_atom_sites_solution_primary direct
_atom_sites_solution_secondary difmap
_audit_creation_method SHELXL-97
_cell_angle_alpha 107.827(4)
_cell_angle_beta 96.672(4)
_cell_angle_gamma 93.456(3)
_cell_formula_units_Z 2
_cell_length_a 10.4438(4)
_cell_length_b 10.7747(4)
_cell_length_c 13.2968(6)
_cell_measurement_reflns_used 21413
_cell_measurement_temperature 100(2)
_cell_measurement_theta_max 75.9889
_cell_measurement_theta_min 3.5243
_cell_volume 1407.49(11)
_computing_cell_refinement
; 
CrysAlisPro, Oxford Diffraction Ltd., 
Version 1.171.35.21 (release 20-01-2012 CrysAlis171 .NET) 
(compiled Jan 23 2012,18:06:46) 
;
_computing_data_collection
; 
CrysAlisPro, Oxford Diffraction Ltd., 
Version 1.171.35.21 (release 20-01-2012 CrysAlis171 .NET) 
(compiled Jan 23 2012,18:06:46) 
;
_computing_data_reduction
; 
CrysAlisPro, Oxford Diffraction Ltd., 
Version 1.171.35.21 (release 20-01-2012 CrysAlis171 .NET) 
(compiled Jan 23 2012,18:06:46) 
;
_computing_molecular_graphics 'Bruker XP'
_computing_publication_material SHELXL-97
_computing_structure_refinement 'SHELXL-97 (Sheldrick, 1997)'
_computing_structure_solution 'SHELXS-97 (Sheldrick, 1990)'
_diffrn_ambient_temperature 100(2)
_diffrn_detector_area_resol_mean 10.3543
_diffrn_measured_fraction_theta_full 0.987
_diffrn_measured_fraction_theta_max 0.987
_diffrn_measurement_device_type 'Xcalibur, Atlas, Nova'
_diffrn_measurement_method '\w scans'
_diffrn_radiation_monochromator graphite
_diffrn_radiation_source 'fine-focus sealed tube'
_diffrn_radiation_type CuK\a
_diffrn_radiation_wavelength 1.54184
_diffrn_reflns_av_R_equivalents 0.0896
_diffrn_reflns_av_sigmaI/netI 0.0447
_diffrn_reflns_limit_h_max 11
_diffrn_reflns_limit_h_min -13
_diffrn_reflns_limit_k_max 13
_diffrn_reflns_limit_k_min -13
_diffrn_reflns_limit_l_max 16
_diffrn_reflns_limit_l_min -16
_diffrn_reflns_number 33562
_diffrn_reflns_theta_full 76.18
_diffrn_reflns_theta_max 76.18
_diffrn_reflns_theta_min 3.53
_exptl_absorpt_coefficient_mu 3.316
_exptl_absorpt_correction_T_max 0.9071
_exptl_absorpt_correction_T_min 0.7546
_exptl_absorpt_correction_type multi-scan
_exptl_absorpt_process_details
; 
CrysAlisPro, Oxford Diffraction Ltd., 
Version 1.171.35.21 (release 20-01-2012 CrysAlis171 .NET) 
(compiled Jan 23 2012,18:06:46)    
;
_exptl_crystal_colour colorless
_exptl_crystal_density_diffrn 1.345
_exptl_crystal_density_method 'not measured'
_exptl_crystal_description prism
_exptl_crystal_F_000 592
_exptl_crystal_size_max 0.09
_exptl_crystal_size_mid 0.05
_exptl_crystal_size_min 0.03
_refine_diff_density_max 1.435
_refine_diff_density_min -0.784
_refine_diff_density_rms 0.094
_refine_ls_extinction_method none
_refine_ls_goodness_of_fit_ref 1.039
_refine_ls_hydrogen_treatment constr
_refine_ls_matrix_type full
_refine_ls_number_parameters 343
_refine_ls_number_reflns 5822
_refine_ls_number_restraints 0
_refine_ls_restrained_S_all 1.039
_refine_ls_R_factor_all 0.0392
_refine_ls_R_factor_gt 0.0373
_refine_ls_shift/su_max 0.001
_refine_ls_shift/su_mean 0.000
_refine_ls_structure_factor_coef Fsqd
_refine_ls_weighting_details 'calc w=1/[\s^2^(Fo^2^)+(0.0622P)^2^+0.6735P] where P=(Fo^2^+2Fc^2^)/3'
_refine_ls_weighting_scheme calc
_refine_ls_wR_factor_gt 0.0946
_refine_ls_wR_factor_ref 0.0967
_reflns_number_gt 5523
_reflns_number_total 5822
_reflns_threshold_expression >2sigma(I)
_cod_data_source_file c3dt52751d.txt
_cod_data_source_block magd52
_cod_original_cell_volume 1407.49(10)
_cod_original_sg_symbol_H-M P-1
_cod_database_code 7029300

loop_
_symmetry_equiv_pos_as_xyz
'x, y, z'
'-x, -y, -z'

loop_
_atom_site_label
_atom_site_type_symbol
_atom_site_fract_x
_atom_site_fract_y
_atom_site_fract_z
_atom_site_U_iso_or_equiv
_atom_site_adp_type
_atom_site_occupancy
_atom_site_symmetry_multiplicity
_atom_site_calc_flag
_atom_site_refinement_flags
Zr Zr 0.701413(15) 0.798212(15) 0.674323(12) 0.01524(8) Uani 1 1 d .
N1 N 0.79248(17) 0.98689(17) 0.74650(14) 0.0164(3) Uani 1 1 d .
N2 N 0.93908(18) 1.17217(18) 0.80734(14) 0.0187(4) Uani 1 1 d .
C1 C 1.0106(2) 0.9469(2) 0.72626(16) 0.0161(4) Uani 1 1 d .
C2 C 0.9329(2) 0.7918(2) 0.66797(17) 0.0173(4) Uani 1 1 d .
C3 C 0.9162(2) 1.0487(2) 0.76513(16) 0.0169(4) Uani 1 1 d .
C4 C 0.6822(2) 1.0599(2) 0.77695(16) 0.0173(4) Uani 1 1 d .
H4A H 0.6054 0.9925 0.7530 0.021 Uiso 1 1 calc R
C5 C 0.6513(2) 1.1607(2) 0.71945(17) 0.0196(4) Uani 1 1 d .
H5A H 0.7220 1.2331 0.7419 0.023 Uiso 1 1 calc R
H5B H 0.6458 1.1185 0.6414 0.023 Uiso 1 1 calc R
C6 C 0.5230(2) 1.2160(2) 0.74511(18) 0.0226(5) Uani 1 1 d .
H6A H 0.4511 1.1450 0.7167 0.027 Uiso 1 1 calc R
H6B H 0.5070 1.2837 0.7101 0.027 Uiso 1 1 calc R
C7 C 0.5265(2) 1.2763(3) 0.86589(19) 0.0263(5) Uani 1 1 d .
H7A H 0.5934 1.3523 0.8931 0.032 Uiso 1 1 calc R
H7B H 0.4416 1.3082 0.8810 0.032 Uiso 1 1 calc R
C8 C 0.5566(2) 1.1769(2) 0.92367(18) 0.0240(5) Uani 1 1 d .
H8A H 0.4852 1.1051 0.9018 0.029 Uiso 1 1 calc R
H8B H 0.5624 1.2200 1.0016 0.029 Uiso 1 1 calc R
C9 C 0.6844(2) 1.1196(2) 0.89841(17) 0.0198(4) Uani 1 1 d .
H9A H 0.6983 1.0511 0.9329 0.024 Uiso 1 1 calc R
H9B H 0.7571 1.1896 0.9278 0.024 Uiso 1 1 calc R
C10 C 1.0642(2) 1.2489(2) 0.83076(17) 0.0176(4) Uani 1 1 d .
H10 H 1.1351 1.1897 0.8224 0.021 Uiso 1 1 calc R
C11 C 1.0778(2) 1.3402(2) 0.94646(17) 0.0199(4) Uani 1 1 d .
H11A H 1.0029 1.3927 0.9552 0.024 Uiso 1 1 calc R
H11B H 1.0768 1.2869 0.9952 0.024 Uiso 1 1 calc R
C12 C 1.2033(2) 1.4325(2) 0.97707(17) 0.0218(4) Uani 1 1 d .
H12A H 1.2784 1.3809 0.9782 0.026 Uiso 1 1 calc R
H12B H 1.2049 1.4947 1.0497 0.026 Uiso 1 1 calc R
C13 C 1.2149(2) 1.5093(2) 0.89819(18) 0.0227(5) Uani 1 1 d .
H13A H 1.1485 1.5722 0.9062 0.027 Uiso 1 1 calc R
H13B H 1.3011 1.5602 0.9154 0.027 Uiso 1 1 calc R
C14 C 1.1973(2) 1.4194(2) 0.78246(18) 0.0202(4) Uani 1 1 d .
H14A H 1.2704 1.3646 0.7716 0.024 Uiso 1 1 calc R
H14B H 1.1981 1.4733 0.7341 0.024 Uiso 1 1 calc R
C15 C 1.0696(2) 1.3309(2) 0.75500(17) 0.0199(4) Uani 1 1 d .
H15A H 1.0616 1.2720 0.6805 0.024 Uiso 1 1 calc R
H15B H 0.9961 1.3853 0.7607 0.024 Uiso 1 1 calc R
C16 C 0.6655(2) 0.8616(2) 0.50513(17) 0.0198(4) Uani 1 1 d .
H16 H 0.7122 0.9394 0.5038 0.024 Uiso 1 1 calc R
C17 C 0.7068(2) 0.7352(2) 0.47459(16) 0.0200(4) Uani 1 1 d .
H17 H 0.7862 0.7126 0.4491 0.024 Uiso 1 1 calc R
C18 C 0.6084(2) 0.6471(2) 0.48863(17) 0.0200(4) Uani 1 1 d .
H18 H 0.6109 0.5554 0.4747 0.024 Uiso 1 1 calc R
C19 C 0.5065(2) 0.7201(2) 0.52703(17) 0.0201(4) Uani 1 1 d .
H19 H 0.4278 0.6862 0.5426 0.024 Uiso 1 1 calc R
C20 C 0.5425(2) 0.8526(2) 0.53808(16) 0.0189(4) Uani 1 1 d .
H20 H 0.4924 0.9236 0.5634 0.023 Uiso 1 1 calc R
C21 C 0.7554(2) 0.6585(2) 0.79336(18) 0.0220(5) Uani 1 1 d .
H21 H 0.8403 0.6318 0.7977 0.026 Uiso 1 1 calc R
C22 C 0.6467(2) 0.5878(2) 0.71994(19) 0.0237(5) Uani 1 1 d .
H22 H 0.6458 0.5054 0.6666 0.028 Uiso 1 1 calc R
C23 C 0.5401(2) 0.6617(2) 0.74035(19) 0.0251(5) Uani 1 1 d .
H23 H 0.4543 0.6374 0.7034 0.030 Uiso 1 1 calc R
C24 C 0.5832(2) 0.7783(2) 0.82551(18) 0.0235(5) Uani 1 1 d .
H24 H 0.5318 0.8466 0.8550 0.028 Uiso 1 1 calc R
C25 C 0.7161(2) 0.7751(2) 0.85883(18) 0.0212(4) Uani 1 1 d .
H25 H 0.7696 0.8402 0.9155 0.025 Uiso 1 1 calc R
B3 B 1.0268(2) 0.8339(2) 0.79284(19) 0.0176(4) Uani 1 1 d .
H3 H 0.9836 0.8391 0.8671 0.021 Uiso 1 1 calc R
B4 B 1.0375(2) 0.6833(2) 0.6930(2) 0.0192(5) Uani 1 1 d .
H4 H 1.0028 0.5870 0.7014 0.023 Uiso 1 1 calc R
B5 B 1.0185(2) 0.7100(2) 0.5683(2) 0.0193(5) Uani 1 1 d .
H5 H 0.9713 0.6319 0.4940 0.023 Uiso 1 1 calc R
B6 B 0.9968(2) 0.8776(2) 0.59057(19) 0.0173(4) Uani 1 1 d .
H6 H 0.9337 0.9116 0.5322 0.021 Uiso 1 1 calc R
B7 B 1.1605(2) 0.9457(2) 0.79308(19) 0.0184(5) Uani 1 1 d .
H7 H 1.2063 1.0240 0.8678 0.022 Uiso 1 1 calc R
B8 B 1.1812(2) 0.7776(2) 0.7713(2) 0.0191(5) Uani 1 1 d .
H8 H 1.2414 0.7443 0.8317 0.023 Uiso 1 1 calc R
B9 B 1.1766(2) 0.7012(3) 0.6314(2) 0.0206(5) Uani 1 1 d .
H9 H 1.2346 0.6175 0.5992 0.025 Uiso 1 1 calc R
B10 B 1.1507(2) 0.8221(2) 0.5662(2) 0.0197(5) Uani 1 1 d .
H10A H 1.1906 0.8184 0.4908 0.024 Uiso 1 1 calc R
B11 B 1.1421(2) 0.9732(2) 0.66680(19) 0.0178(5) Uani 1 1 d .
H11 H 1.1758 1.0695 0.6581 0.021 Uiso 1 1 calc R
B12 B 1.2519(2) 0.8634(2) 0.6924(2) 0.0189(5) Uani 1 1 d .
H12 H 1.3593 0.8866 0.7003 0.023 Uiso 1 1 calc R

loop_
_atom_site_aniso_label
_atom_site_aniso_U_11
_atom_site_aniso_U_22
_atom_site_aniso_U_33
_atom_site_aniso_U_23
_atom_site_aniso_U_13
_atom_site_aniso_U_12
Zr 0.01397(11) 0.01931(12) 0.01136(12) 0.00551(8) -0.00327(7) -0.00056(7)
N1 0.0144(8) 0.0189(8) 0.0138(8) 0.0044(7) -0.0027(6) 0.0003(7)
N2 0.0173(9) 0.0211(9) 0.0165(9) 0.0061(7) -0.0032(7) 0.0009(7)
C1 0.0160(10) 0.0175(9) 0.0136(9) 0.0051(8) -0.0022(8) -0.0002(8)
C2 0.0180(10) 0.0182(9) 0.0143(9) 0.0054(8) -0.0037(8) -0.0004(8)
C3 0.0162(10) 0.0217(10) 0.0130(9) 0.0070(8) -0.0016(8) 0.0023(8)
C4 0.0158(10) 0.0210(10) 0.0132(10) 0.0043(8) -0.0027(8) 0.0010(8)
C5 0.0176(10) 0.0230(10) 0.0161(10) 0.0051(8) -0.0025(8) 0.0017(8)
C6 0.0192(11) 0.0277(11) 0.0177(11) 0.0047(9) -0.0050(8) 0.0051(9)
C7 0.0214(11) 0.0349(12) 0.0190(11) 0.0035(9) -0.0011(9) 0.0092(10)
C8 0.0188(11) 0.0336(12) 0.0156(10) 0.0035(9) -0.0006(8) 0.0008(9)
C9 0.0196(10) 0.0244(10) 0.0133(10) 0.0048(8) -0.0027(8) 0.0012(8)
C10 0.0159(10) 0.0184(10) 0.0154(10) 0.0034(8) -0.0029(8) -0.0006(8)
C11 0.0205(11) 0.0216(10) 0.0151(10) 0.0044(8) -0.0020(8) -0.0003(8)
C12 0.0220(11) 0.0255(11) 0.0150(10) 0.0056(8) -0.0050(8) -0.0026(9)
C13 0.0250(11) 0.0221(10) 0.0185(11) 0.0056(9) -0.0017(9) -0.0047(9)
C14 0.0199(11) 0.0231(10) 0.0179(10) 0.0091(8) -0.0021(8) 0.0005(8)
C15 0.0199(10) 0.0233(10) 0.0142(10) 0.0053(8) -0.0038(8) -0.0003(8)
C16 0.0194(10) 0.0248(11) 0.0126(10) 0.0061(8) -0.0057(8) -0.0025(8)
C17 0.0192(10) 0.0281(11) 0.0102(9) 0.0048(8) -0.0035(8) 0.0013(9)
C18 0.0219(11) 0.0210(10) 0.0129(10) 0.0023(8) -0.0047(8) -0.0014(9)
C19 0.0156(10) 0.0273(11) 0.0143(10) 0.0058(8) -0.0058(8) -0.0018(8)
C20 0.0189(10) 0.0245(10) 0.0108(9) 0.0046(8) -0.0054(8) 0.0030(8)
C21 0.0213(11) 0.0280(11) 0.0200(11) 0.0137(9) 0.0004(9) 0.0011(9)
C22 0.0279(12) 0.0230(11) 0.0204(11) 0.0109(9) -0.0028(9) -0.0050(9)
C23 0.0204(11) 0.0349(12) 0.0211(11) 0.0153(10) -0.0046(9) -0.0068(9)
C24 0.0227(11) 0.0330(12) 0.0186(11) 0.0138(9) 0.0030(9) 0.0018(9)
C25 0.0220(11) 0.0282(11) 0.0146(10) 0.0109(9) -0.0022(8) -0.0017(9)
B3 0.0158(11) 0.0213(11) 0.0157(11) 0.0081(9) -0.0036(9) 0.0008(9)
B4 0.0166(11) 0.0199(11) 0.0206(12) 0.0074(9) -0.0018(9) 0.0012(9)
B5 0.0197(12) 0.0191(11) 0.0182(11) 0.0056(9) -0.0005(9) 0.0020(9)
B6 0.0168(11) 0.0199(11) 0.0138(11) 0.0050(9) -0.0016(9) 0.0007(9)
B7 0.0146(11) 0.0236(12) 0.0166(11) 0.0081(9) -0.0035(9) 0.0012(9)
B8 0.0170(11) 0.0208(11) 0.0192(12) 0.0084(9) -0.0035(9) 0.0010(9)
B9 0.0162(11) 0.0220(11) 0.0228(12) 0.0070(10) -0.0009(9) 0.0016(9)
B10 0.0182(11) 0.0216(11) 0.0172(11) 0.0046(9) -0.0002(9) -0.0006(9)
B11 0.0153(11) 0.0215(11) 0.0159(11) 0.0063(9) -0.0012(9) -0.0003(9)
B12 0.0171(11) 0.0215(11) 0.0179(11) 0.0079(9) -0.0026(9) 0.0018(9)

loop_
_atom_type_symbol
_atom_type_description
_atom_type_scat_dispersion_real
_atom_type_scat_dispersion_imag
_atom_type_scat_source
C C 0.0181 0.0091 'International Tables Vol C Tables 4.2.6.8 and 6.1.1.4'
H H 0.0000 0.0000 'International Tables Vol C Tables 4.2.6.8 and 6.1.1.4'
B B 0.0090 0.0039 'International Tables Vol C Tables 4.2.6.8 and 6.1.1.4'
N N 0.0311 0.0180 'International Tables Vol C Tables 4.2.6.8 and 6.1.1.4'
Zr Zr -0.1862 2.2449 'International Tables Vol C Tables 4.2.6.8 and 6.1.1.4'

loop_
_geom_angle_atom_site_label_1
_geom_angle_atom_site_label_2
_geom_angle_atom_site_label_3
_geom_angle
N1 Zr C2 71.57(7)
N1 Zr C25 87.30(7)
C2 Zr C25 93.95(7)
N1 Zr C24 98.64(8)
C2 Zr C24 126.35(7)
C25 Zr C24 32.42(7)
N1 Zr C21 109.59(7)
C2 Zr C21 79.65(7)
C25 Zr C21 32.23(8)
C24 Zr C21 53.45(8)
N1 Zr C16 85.97(7)
C2 Zr C16 92.47(7)
C25 Zr C16 168.75(8)
C24 Zr C16 140.50(8)
C21 Zr C16 158.85(8)
N1 Zr C20 96.69(7)
C2 Zr C20 124.76(7)
C25 Zr C20 140.40(7)
C24 Zr C20 108.55(7)
C21 Zr C20 149.44(7)
C16 Zr C20 32.29(7)
N1 Zr C17 108.84(7)
C2 Zr C17 79.01(7)
C25 Zr C17 158.86(8)
C24 Zr C17 148.06(8)
C21 Zr C17 126.70(8)
C16 Zr C17 32.17(7)
C20 Zr C17 53.36(7)
N1 Zr C18 139.04(7)
C2 Zr C18 101.21(7)
C25 Zr C18 133.65(8)
C24 Zr C18 116.07(8)
C21 Zr C18 108.45(8)
C16 Zr C18 53.53(7)
C20 Zr C18 53.33(7)
C17 Zr C18 32.51(7)
N1 Zr C19 128.63(7)
C2 Zr C19 131.40(7)
C25 Zr C19 126.33(7)
C24 Zr C19 96.63(7)
C21 Zr C19 118.80(8)
C16 Zr C19 53.41(7)
C20 Zr C19 32.17(7)
C17 Zr C19 53.43(7)
C18 Zr C19 32.12(7)
N1 Zr C22 139.92(7)
C2 Zr C22 100.79(7)
C25 Zr C22 53.35(8)
C24 Zr C22 53.30(8)
C21 Zr C22 32.18(7)
C16 Zr C22 134.10(7)
C20 Zr C22 117.93(7)
C17 Zr C22 107.99(8)
C18 Zr C22 80.72(8)
C19 Zr C22 86.63(7)
N1 Zr C23 130.69(7)
C2 Zr C23 131.22(7)
C25 Zr C23 53.30(7)
C24 Zr C23 32.20(8)
C21 Zr C23 53.07(7)
C16 Zr C23 126.82(7)
C20 Zr C23 97.94(7)
C17 Zr C23 117.64(8)
C18 Zr C23 85.13(8)
C19 Zr C23 73.66(7)
C22 Zr C23 31.88(8)
C3 N1 C4 121.46(18)
C3 N1 Zr 137.30(15)
C4 N1 Zr 101.19(13)
C3 N2 C10 126.88(19)
C3 C1 B7 124.68(17)
C3 C1 B11 124.29(17)
B7 C1 B11 62.77(14)
C3 C1 B6 115.23(17)
B7 C1 B6 114.38(17)
B11 C1 B6 63.01(13)
C3 C1 B3 115.77(17)
B7 C1 B3 62.88(14)
B11 C1 B3 114.33(17)
B6 C1 B3 112.74(16)
C3 C1 C2 112.26(17)
B7 C1 C2 112.09(16)
B11 C1 C2 112.18(16)
B6 C1 C2 60.96(13)
B3 C1 C2 60.96(13)
C1 C2 B4 107.39(16)
C1 C2 B5 107.46(16)
B4 C2 B5 61.21(14)
C1 C2 B6 59.42(12)
B4 C2 B6 110.81(17)
B5 C2 B6 61.43(13)
C1 C2 B3 59.49(12)
B4 C2 B3 61.55(14)
B5 C2 B3 111.15(17)
B6 C2 B3 110.22(16)
C1 C2 Zr 109.44(12)
B4 C2 Zr 131.12(14)
B5 C2 Zr 131.67(14)
B6 C2 Zr 115.19(13)
B3 C2 Zr 114.06(13)
N2 C3 N1 121.5(2)
N2 C3 C1 129.2(2)
N1 C3 C1 109.34(18)
N1 C4 C5 115.60(17)
N1 C4 C9 114.27(17)
C5 C4 C9 111.15(18)
N1 C4 Zr 47.58(9)
C5 C4 Zr 124.29(13)
C9 C4 Zr 124.16(14)
N1 C4 H4A 104.8
C5 C4 H4A 104.8
C9 C4 H4A 104.8
Zr C4 H4A 57.3
C6 C5 C4 110.87(18)
C6 C5 H5A 109.5
C4 C5 H5A 109.5
C6 C5 H5B 109.5
C4 C5 H5B 109.5
H5A C5 H5B 108.1
C5 C6 C7 110.58(18)
C5 C6 H6A 109.5
C7 C6 H6A 109.5
C5 C6 H6B 109.5
C7 C6 H6B 109.5
H6A C6 H6B 108.1
C8 C7 C6 111.4(2)
C8 C7 H7A 109.4
C6 C7 H7A 109.4
C8 C7 H7B 109.4
C6 C7 H7B 109.4
H7A C7 H7B 108.0
C7 C8 C9 111.27(19)
C7 C8 H8A 109.4
C9 C8 H8A 109.4
C7 C8 H8B 109.4
C9 C8 H8B 109.4
H8A C8 H8B 108.0
C8 C9 C4 110.80(17)
C8 C9 H9A 109.5
C4 C9 H9A 109.5
C8 C9 H9B 109.5
C4 C9 H9B 109.5
H9A C9 H9B 108.1
N2 C10 C15 109.44(17)
N2 C10 C11 107.55(18)
C15 C10 C11 109.56(18)
N2 C10 H10 110.1
C15 C10 H10 110.1
C11 C10 H10 110.1
C12 C11 C10 111.81(18)
C12 C11 H11A 109.3
C10 C11 H11A 109.3
C12 C11 H11B 109.3
C10 C11 H11B 109.3
H11A C11 H11B 107.9
C11 C12 C13 111.31(18)
C11 C12 H12A 109.4
C13 C12 H12A 109.4
C11 C12 H12B 109.4
C13 C12 H12B 109.4
H12A C12 H12B 108.0
C14 C13 C12 112.18(18)
C14 C13 H13A 109.2
C12 C13 H13A 109.2
C14 C13 H13B 109.2
C12 C13 H13B 109.2
H13A C13 H13B 107.9
C13 C14 C15 110.98(19)
C13 C14 H14A 109.4
C15 C14 H14A 109.4
C13 C14 H14B 109.4
C15 C14 H14B 109.4
H14A C14 H14B 108.0
C14 C15 C10 110.61(18)
C14 C15 H15A 109.5
C10 C15 H15A 109.5
C14 C15 H15B 109.5
C10 C15 H15B 109.5
H15A C15 H15B 108.1
C17 C16 C20 108.0(2)
C17 C16 Zr 73.97(12)
C20 C16 Zr 73.89(12)
C17 C16 H16 126.0
C20 C16 H16 126.0
Zr C16 H16 118.1
C16 C17 C18 108.0(2)
C16 C17 Zr 73.86(12)
C18 C17 Zr 73.97(12)
C16 C17 H17 126.0
C18 C17 H17 126.0
Zr C17 H17 118.1
C19 C18 C17 107.9(2)
C19 C18 Zr 74.43(12)
C17 C18 Zr 73.52(12)
C19 C18 H18 126.1
C17 C18 H18 126.1
Zr C18 H18 118.0
C18 C19 C20 107.8(2)
C18 C19 Zr 73.46(12)
C20 C19 Zr 73.18(12)
C18 C19 H19 126.1
C20 C19 H19 126.1
Zr C19 H19 119.2
C16 C20 C19 108.4(2)
C16 C20 Zr 73.82(12)
C19 C20 Zr 74.65(12)
C16 C20 H20 125.8
C19 C20 H20 125.8
Zr C20 H20 117.7
C25 C21 C22 108.4(2)
C25 C21 Zr 73.52(13)
C22 C21 Zr 75.13(13)
C25 C21 H21 125.8
C22 C21 H21 125.8
Zr C21 H21 117.5
C23 C22 C21 107.6(2)
C23 C22 Zr 74.12(13)
C21 C22 Zr 72.69(13)
C23 C22 H22 126.2
C21 C22 H22 126.2
Zr C22 H22 118.9
C22 C23 C24 108.1(2)
C22 C23 Zr 73.99(13)
C24 C23 Zr 72.46(13)
C22 C23 H23 126.0
C24 C23 H23 126.0
Zr C23 H23 119.4
C25 C24 C23 107.9(2)
C25 C24 Zr 73.59(13)
C23 C24 Zr 75.34(13)
C25 C24 H24 126.1
C23 C24 H24 126.1
Zr C24 H24 117.1
C21 C25 C24 108.0(2)
C21 C25 Zr 74.24(13)
C24 C25 Zr 73.99(13)
C21 C25 H25 126.0
C24 C25 H25 126.0
Zr C25 H25 117.7
C1 B3 C2 59.55(12)
C1 B3 B4 105.31(16)
C2 B3 B4 58.81(13)
C1 B3 B8 104.81(16)
C2 B3 B8 106.73(17)
B4 B3 B8 60.18(14)
C1 B3 B7 58.43(13)
C2 B3 B7 107.37(16)
B4 B3 B7 107.78(17)
B8 B3 B7 59.69(14)
C1 B3 H3 124.1
C2 B3 H3 122.2
B4 B3 H3 122.4
B8 B3 H3 122.7
B7 B3 H3 121.9
C2 B4 B5 59.47(13)
C2 B4 B3 59.64(13)
B5 B4 B3 108.20(17)
C2 B4 B9 107.31(17)
B5 B4 B9 60.62(14)
B3 B4 B9 108.15(17)
C2 B4 B8 107.29(17)
B5 B4 B8 108.77(17)
B3 B4 B8 60.07(14)
B9 B4 B8 60.11(14)
C2 B4 H4 122.6
B5 B4 H4 121.2
B3 B4 H4 121.7
B9 B4 H4 121.6
B8 B4 H4 121.6
C2 B5 B4 59.31(13)
C2 B5 B6 59.58(13)
B4 B5 B6 107.80(17)
C2 B5 B9 106.84(17)
B4 B5 B9 60.17(14)
B6 B5 B9 107.82(17)
C2 B5 B10 107.16(17)
B4 B5 B10 108.37(18)
B6 B5 B10 59.99(14)
B9 B5 B10 60.12(14)
C2 B5 H5 122.8
B4 B5 H5 121.6
B6 B5 H5 121.8
B9 B5 H5 121.9
B10 B5 H5 121.6
C1 B6 C2 59.62(12)
C1 B6 B5 105.71(16)
C2 B6 B5 58.99(13)
C1 B6 B10 105.07(17)
C2 B6 B10 107.05(17)
B5 B6 B10 60.44(14)
C1 B6 B11 58.49(13)
C2 B6 B11 107.47(16)
B5 B6 B11 108.08(17)
B10 B6 B11 59.71(14)
C1 B6 H6 123.9
C2 B6 H6 122.1
B5 B6 H6 122.1
B10 B6 H6 122.5
B11 B6 H6 121.8
C1 B7 B8 105.21(17)
C1 B7 B12 104.90(17)
B8 B7 B12 60.38(14)
C1 B7 B11 58.67(13)
B8 B7 B11 108.14(17)
B12 B7 B11 59.78(14)
C1 B7 B3 58.69(13)
B8 B7 B3 59.95(14)
B12 B7 B3 107.90(17)
B11 B7 B3 107.58(17)
C1 B7 H7 124.5
B8 B7 H7 122.0
B12 B7 H7 122.3
B11 B7 H7 121.7
B3 B7 H7 121.7
B7 B8 B3 60.36(14)
B7 B8 B4 107.98(17)
B3 B8 B4 59.75(14)
B7 B8 B9 107.75(17)
B3 B8 B9 107.65(17)
B4 B8 B9 59.79(14)
B7 B8 B12 59.88(14)
B3 B8 B12 107.84(17)
B4 B8 B12 107.39(17)
B9 B8 B12 59.62(14)
B7 B8 H8 121.6
B3 B8 H8 121.7
B4 B8 H8 122.0
B9 B8 H8 122.0
B12 B8 H8 122.1
B12 B9 B4 108.17(17)
B12 B9 B8 60.31(14)
B4 B9 B8 60.09(14)
B12 B9 B5 108.17(17)
B4 B9 B5 59.21(14)
B8 B9 B5 107.63(18)
B12 B9 B10 60.31(14)
B4 B9 B10 107.52(17)
B8 B9 B10 108.36(17)
B5 B9 B10 60.02(14)
B12 B9 H9 121.3
B4 B9 H9 122.1
B8 B9 H9 121.5
B5 B9 H9 122.1
B10 B9 H9 121.6
B11 B10 B6 60.46(14)
B11 B10 B5 107.99(17)
B6 B10 B5 59.58(14)
B11 B10 B9 107.38(17)
B6 B10 B9 107.30(17)
B5 B10 B9 59.86(14)
B11 B10 B12 59.67(14)
B6 B10 B12 107.59(17)
B5 B10 B12 107.35(17)
B9 B10 B12 59.44(14)
B11 B10 H10A 121.7
B6 B10 H10A 121.9
B5 B10 H10A 121.9
B9 B10 H10A 122.3
B12 B10 H10A 122.2
C1 B11 B12 104.95(17)
C1 B11 B10 105.18(16)
B12 B11 B10 60.53(14)
C1 B11 B7 58.56(13)
B12 B11 B7 59.96(14)
B10 B11 B7 108.37(17)
C1 B11 B6 58.50(13)
B12 B11 B6 107.78(17)
B10 B11 B6 59.83(14)
B7 B11 B6 107.29(17)
C1 B11 H11 124.6
B12 B11 H11 122.2
B10 B11 H11 121.9
B7 B11 H11 121.7
B6 B11 H11 122.0
B9 B12 B11 108.15(17)
B9 B12 B7 107.99(17)
B11 B12 B7 60.26(14)
B9 B12 B8 60.06(14)
B11 B12 B8 108.02(17)
B7 B12 B8 59.74(14)
B9 B12 B10 60.26(14)
B11 B12 B10 59.80(14)
B7 B12 B10 108.03(17)
B8 B12 B10 108.12(17)
B9 B12 H12 121.6
B11 B12 H12 121.7
B7 B12 H12 121.7
B8 B12 H12 121.8
B10 B12 H12 121.7

loop_
_geom_bond_atom_site_label_1
_geom_bond_atom_site_label_2
_geom_bond_distance
Zr N1 2.0782(18)
Zr C2 2.433(2)
Zr C25 2.529(2)
Zr C24 2.534(2)
Zr C21 2.538(2)
Zr C16 2.539(2)
Zr C20 2.540(2)
Zr C17 2.540(2)
Zr C18 2.546(2)
Zr C19 2.558(2)
Zr C22 2.570(2)
Zr C23 2.571(2)
N1 C3 1.377(3)
N1 C4 1.460(3)
N2 C3 1.271(3)
N2 C10 1.451(3)
C1 C3 1.531(3)
C1 B7 1.711(3)
C1 B11 1.713(3)
C1 B6 1.713(3)
C1 B3 1.716(3)
C1 C2 1.717(3)
C2 B4 1.726(3)
C2 B5 1.729(3)
C2 B6 1.740(3)
C2 B3 1.741(3)
C4 C5 1.537(3)
C4 C9 1.542(3)
C4 H4A 1.0000
C5 C6 1.531(3)
C5 H5A 0.9900
C5 H5B 0.9900
C6 C7 1.532(3)
C6 H6A 0.9900
C6 H6B 0.9900
C7 C8 1.524(3)
C7 H7A 0.9900
C7 H7B 0.9900
C8 C9 1.533(3)
C8 H8A 0.9900
C8 H8B 0.9900
C9 H9A 0.9900
C9 H9B 0.9900
C10 C15 1.533(3)
C10 C11 1.537(3)
C10 H10 1.0000
C11 C12 1.530(3)
C11 H11A 0.9900
C11 H11B 0.9900
C12 C13 1.532(3)
C12 H12A 0.9900
C12 H12B 0.9900
C13 C14 1.530(3)
C13 H13A 0.9900
C13 H13B 0.9900
C14 C15 1.530(3)
C14 H14A 0.9900
C14 H14B 0.9900
C15 H15A 0.9900
C15 H15B 0.9900
C16 C17 1.407(3)
C16 C20 1.412(3)
C16 H16 0.9500
C17 C18 1.424(3)
C17 H17 0.9500
C18 C19 1.412(3)
C18 H18 0.9500
C19 C20 1.413(3)
C19 H19 0.9500
C20 H20 0.9500
C21 C25 1.407(3)
C21 C22 1.416(3)
C21 H21 0.9500
C22 C23 1.412(4)
C22 H22 0.9500
C23 C24 1.416(4)
C23 H23 0.9500
C24 C25 1.414(3)
C24 H24 0.9500
C25 H25 0.9500
B3 B4 1.774(4)
B3 B8 1.780(3)
B3 B7 1.787(3)
B3 H3 1.1200
B4 B5 1.759(4)
B4 B9 1.776(4)
B4 B8 1.782(3)
B4 H4 1.1200
B5 B6 1.772(3)
B5 B9 1.784(4)
B5 B10 1.787(4)
B5 H5 1.1200
B6 B10 1.779(4)
B6 B11 1.790(3)
B6 H6 1.1200
B7 B8 1.775(3)
B7 B12 1.778(4)
B7 B11 1.783(3)
B7 H7 1.1200
B8 B9 1.782(4)
B8 B12 1.787(4)
B8 H8 1.1200
B9 B12 1.774(4)
B9 B10 1.789(4)
B9 H9 1.1200
B10 B11 1.777(3)
B10 B12 1.790(4)
B10 H10A 1.1200
B11 B12 1.774(3)
B11 H11 1.1200
B12 H12 1.1200

loop_
_geom_torsion_atom_site_label_1
_geom_torsion_atom_site_label_2
_geom_torsion_atom_site_label_3
_geom_torsion_atom_site_label_4
_geom_torsion
C2 Zr N1 C3 2.8(2)
C25 Zr N1 C3 97.8(2)
C24 Zr N1 C3 128.3(2)
C21 Zr N1 C3 74.1(2)
C16 Zr N1 C3 -91.2(2)
C20 Zr N1 C3 -121.7(2)
C17 Zr N1 C3 -68.2(2)
C18 Zr N1 C3 -83.2(2)
C19 Zr N1 C3 -126.0(2)
C22 Zr N1 C3 87.6(2)
C23 Zr N1 C3 131.8(2)
C2 Zr N1 C4 -179.94(14)
C25 Zr N1 C4 -84.87(13)
C24 Zr N1 C4 -54.40(13)
C21 Zr N1 C4 -108.57(13)
C16 Zr N1 C4 86.11(13)
C20 Zr N1 C4 55.59(13)
C17 Zr N1 C4 109.09(12)
C18 Zr N1 C4 94.15(15)
C19 Zr N1 C4 51.31(15)
C22 Zr N1 C4 -95.08(15)
C23 Zr N1 C4 -50.93(16)
C3 C1 C2 B4 -148.26(17)
B7 C1 C2 B4 -2.2(2)
B11 C1 C2 B4 66.2(2)
B6 C1 C2 B4 104.32(18)
B3 C1 C2 B4 -40.19(16)
C3 C1 C2 B5 147.24(17)
B7 C1 C2 B5 -66.7(2)
B11 C1 C2 B5 1.7(2)
B6 C1 C2 B5 39.82(16)
B3 C1 C2 B5 -104.69(17)
C3 C1 C2 B6 107.43(18)
B7 C1 C2 B6 -106.51(18)
B11 C1 C2 B6 -38.09(16)
B3 C1 C2 B6 -144.51(17)
C3 C1 C2 B3 -108.07(18)
B7 C1 C2 B3 37.99(16)
B11 C1 C2 B3 106.41(18)
B6 C1 C2 B3 144.51(17)
C3 C1 C2 Zr -0.98(19)
B7 C1 C2 Zr 145.08(13)
B11 C1 C2 Zr -146.50(14)
B6 C1 C2 Zr -108.40(14)
B3 C1 C2 Zr 107.09(14)
N1 Zr C2 C1 -0.45(12)
C25 Zr C2 C1 -86.28(13)
C24 Zr C2 C1 -87.65(14)
C21 Zr C2 C1 -115.29(13)
C16 Zr C2 C1 84.48(13)
C20 Zr C2 C1 84.86(14)
C17 Zr C2 C1 113.85(13)
C18 Zr C2 C1 137.75(12)
C19 Zr C2 C1 125.24(13)
C22 Zr C2 C1 -139.70(12)
C23 Zr C2 C1 -128.89(13)
N1 Zr C2 B4 136.34(19)
C25 Zr C2 B4 50.51(19)
C24 Zr C2 B4 49.1(2)
C21 Zr C2 B4 21.50(18)
C16 Zr C2 B4 -138.74(18)
C20 Zr C2 B4 -138.35(17)
C17 Zr C2 B4 -109.37(19)
C18 Zr C2 B4 -85.47(18)
C19 Zr C2 B4 -97.97(19)
C22 Zr C2 B4 -2.91(19)
C23 Zr C2 B4 7.9(2)
N1 Zr C2 B5 -138.19(19)
C25 Zr C2 B5 135.99(18)
C24 Zr C2 B5 134.61(17)
C21 Zr C2 B5 106.97(19)
C16 Zr C2 B5 -53.26(18)
C20 Zr C2 B5 -52.9(2)
C17 Zr C2 B5 -23.89(18)
C18 Zr C2 B5 0.01(19)
C19 Zr C2 B5 -12.5(2)
C22 Zr C2 B5 82.57(18)
C23 Zr C2 B5 93.38(19)
N1 Zr C2 B6 -64.97(14)
C25 Zr C2 B6 -150.80(14)
C24 Zr C2 B6 -152.18(13)
C21 Zr C2 B6 -179.81(15)
C16 Zr C2 B6 19.95(14)
C20 Zr C2 B6 20.34(17)
C17 Zr C2 B6 49.33(14)
C18 Zr C2 B6 73.23(14)
C19 Zr C2 B6 60.72(17)
C22 Zr C2 B6 155.78(14)
C23 Zr C2 B6 166.59(13)
N1 Zr C2 B3 63.95(14)
C25 Zr C2 B3 -21.87(14)
C24 Zr C2 B3 -23.25(17)
C21 Zr C2 B3 -50.88(14)
C16 Zr C2 B3 148.88(14)
C20 Zr C2 B3 149.27(13)
C17 Zr C2 B3 178.25(15)
C18 Zr C2 B3 -157.85(13)
C19 Zr C2 B3 -170.35(12)
C22 Zr C2 B3 -75.29(14)
C23 Zr C2 B3 -64.48(17)
C10 N2 C3 N1 -179.78(19)
C10 N2 C3 C1 -0.7(4)
C4 N1 C3 N2 -1.6(3)
Zr N1 C3 N2 175.26(16)
C4 N1 C3 C1 179.14(17)
Zr N1 C3 C1 -4.0(3)
B7 C1 C3 N2 42.3(3)
B11 C1 C3 N2 -36.1(3)
B6 C1 C3 N2 -109.5(2)
B3 C1 C3 N2 115.9(2)
C2 C1 C3 N2 -176.7(2)
B7 C1 C3 N1 -138.58(19)
B11 C1 C3 N1 143.05(19)
B6 C1 C3 N1 69.7(2)
B3 C1 C3 N1 -64.9(2)
C2 C1 C3 N1 2.4(2)
C3 N1 C4 C5 63.8(3)
Zr N1 C4 C5 -114.11(16)
C3 N1 C4 C9 -67.2(3)
Zr N1 C4 C9 114.98(16)
C3 N1 C4 Zr 177.9(2)
C2 Zr C4 N1 0.06(13)
C25 Zr C4 N1 92.99(13)
C24 Zr C4 N1 125.34(13)
C21 Zr C4 N1 84.71(13)
C16 Zr C4 N1 -91.24(13)
C20 Zr C4 N1 -123.40(13)
C17 Zr C4 N1 -83.79(13)
C18 Zr C4 N1 -118.23(13)
C19 Zr C4 N1 -140.56(12)
C22 Zr C4 N1 118.48(14)
C23 Zr C4 N1 141.75(12)
N1 Zr C4 C5 94.9(2)
C2 Zr C4 C5 94.96(17)
C25 Zr C4 C5 -172.11(17)
C24 Zr C4 C5 -139.76(17)
C21 Zr C4 C5 179.60(16)
C16 Zr C4 C5 3.66(17)
C20 Zr C4 C5 -28.51(16)
C17 Zr C4 C5 11.10(19)
C18 Zr C4 C5 -23.3(2)
C19 Zr C4 C5 -45.66(18)
C22 Zr C4 C5 -146.62(16)
C23 Zr C4 C5 -123.36(17)
N1 Zr C4 C9 -93.0(2)
C2 Zr C4 C9 -92.97(17)
C25 Zr C4 C9 -0.04(17)
C24 Zr C4 C9 32.31(17)
C21 Zr C4 C9 -8.33(19)
C16 Zr C4 C9 175.73(17)
C20 Zr C4 C9 143.57(17)
C17 Zr C4 C9 -176.83(16)
C18 Zr C4 C9 148.74(15)
C19 Zr C4 C9 126.41(16)
C22 Zr C4 C9 25.4(2)
C23 Zr C4 C9 48.72(18)
N1 C4 C5 C6 171.54(17)
C9 C4 C5 C6 -56.1(2)
Zr C4 C5 C6 116.89(17)
C4 C5 C6 C7 56.5(3)
C5 C6 C7 C8 -56.8(3)
C6 C7 C8 C9 56.3(3)
C7 C8 C9 C4 -55.2(3)
N1 C4 C9 C8 -171.76(18)
C5 C4 C9 C8 55.2(2)
Zr C4 C9 C8 -117.79(18)
C3 N2 C10 C15 109.9(2)
C3 N2 C10 C11 -131.2(2)
N2 C10 C11 C12 -176.16(18)
C15 C10 C11 C12 -57.3(2)
C10 C11 C12 C13 54.2(3)
C11 C12 C13 C14 -52.4(3)
C12 C13 C14 C15 54.3(3)
C13 C14 C15 C10 -57.6(2)
N2 C10 C15 C14 176.41(18)
C11 C10 C15 C14 58.7(2)
N1 Zr C16 C17 136.05(14)
C2 Zr C16 C17 64.73(14)
C25 Zr C16 C17 -170.5(3)
C24 Zr C16 C17 -125.25(15)
C21 Zr C16 C17 -2.5(3)
C20 Zr C16 C17 -114.68(19)
C18 Zr C16 C17 -37.41(13)
C19 Zr C16 C17 -77.68(14)
C22 Zr C16 C17 -42.88(18)
C23 Zr C16 C17 -84.16(16)
N1 Zr C16 C20 -109.27(13)
C2 Zr C16 C20 179.41(13)
C25 Zr C16 C20 -55.8(4)
C24 Zr C16 C20 -10.58(19)
C21 Zr C16 C20 112.2(2)
C17 Zr C16 C20 114.68(19)
C18 Zr C16 C20 77.27(14)
C19 Zr C16 C20 37.00(13)
C22 Zr C16 C20 71.79(16)
C23 Zr C16 C20 30.52(17)
C20 C16 C17 C18 0.1(2)
Zr C16 C17 C18 66.67(15)
C20 C16 C17 Zr -66.61(15)
N1 Zr C17 C16 -47.01(15)
C2 Zr C17 C16 -113.02(14)
C25 Zr C17 C16 174.89(18)
C24 Zr C17 C16 100.90(18)
C21 Zr C17 C16 178.87(13)
C20 Zr C17 C16 37.23(13)
C18 Zr C17 C16 114.65(19)
C19 Zr C17 C16 77.61(14)
C22 Zr C17 C16 149.08(13)
C23 Zr C17 C16 115.98(14)
N1 Zr C17 C18 -161.67(13)
C2 Zr C17 C18 132.32(14)
C25 Zr C17 C18 60.2(3)
C24 Zr C17 C18 -13.8(2)
C21 Zr C17 C18 64.22(16)
C16 Zr C17 C18 -114.65(19)
C20 Zr C17 C18 -77.42(14)
C19 Zr C17 C18 -37.04(13)
C22 Zr C17 C18 34.43(15)
C23 Zr C17 C18 1.33(16)
C16 C17 C18 C19 0.5(2)
Zr C17 C18 C19 67.08(15)
C16 C17 C18 Zr -66.60(15)
N1 Zr C18 C19 -87.48(16)
C2 Zr C18 C19 -162.21(13)
C25 Zr C18 C19 91.16(16)
C24 Zr C18 C19 57.47(15)
C21 Zr C18 C19 115.08(14)
C16 Zr C18 C19 -77.49(15)
C20 Zr C18 C19 -36.97(13)
C17 Zr C18 C19 -114.5(2)
C22 Zr C18 C19 98.53(14)
C23 Zr C18 C19 66.69(14)
N1 Zr C18 C17 27.01(19)
C2 Zr C18 C17 -47.73(14)
C25 Zr C18 C17 -154.36(13)
C24 Zr C18 C17 171.95(13)
C21 Zr C18 C17 -130.44(13)
C16 Zr C18 C17 37.00(13)
C20 Zr C18 C17 77.51(14)
C19 Zr C18 C17 114.5(2)
C22 Zr C18 C17 -146.99(14)
C23 Zr C18 C17 -178.82(14)
C17 C18 C19 C20 -0.8(2)
Zr C18 C19 C20 65.64(15)
C17 C18 C19 Zr -66.47(15)
N1 Zr C19 C18 123.04(14)
C2 Zr C19 C18 23.54(17)
C25 Zr C19 C18 -116.11(14)
C24 Zr C19 C18 -130.32(14)
C21 Zr C19 C18 -78.66(15)
C16 Zr C19 C18 77.89(14)
C20 Zr C19 C18 115.04(19)
C17 Zr C19 C18 37.52(13)
C22 Zr C19 C18 -77.88(14)
C23 Zr C19 C18 -107.52(15)
N1 Zr C19 C20 8.00(17)
C2 Zr C19 C20 -91.49(15)
C25 Zr C19 C20 128.85(13)
C24 Zr C19 C20 114.64(13)
C21 Zr C19 C20 166.30(12)
C16 Zr C19 C20 -37.15(13)
C17 Zr C19 C20 -77.52(14)
C18 Zr C19 C20 -115.04(19)
C22 Zr C19 C20 167.09(14)
C23 Zr C19 C20 137.45(14)
C17 C16 C20 C19 -0.6(2)
Zr C16 C20 C19 -67.24(15)
C17 C16 C20 Zr 66.67(15)
C18 C19 C20 C16 0.9(2)
Zr C19 C20 C16 66.69(15)
C18 C19 C20 Zr -65.82(15)
N1 Zr C20 C16 71.46(13)
C2 Zr C20 C16 -0.72(16)
C25 Zr C20 C16 165.33(13)
C24 Zr C20 C16 172.93(13)
C21 Zr C20 C16 -138.92(16)
C17 Zr C20 C16 -37.08(13)
C18 Zr C20 C16 -77.92(14)
C19 Zr C20 C16 -114.83(19)
C22 Zr C20 C16 -129.45(13)
C23 Zr C20 C16 -155.76(13)
N1 Zr C20 C19 -173.71(13)
C2 Zr C20 C19 114.11(13)
C25 Zr C20 C19 -79.84(17)
C24 Zr C20 C19 -72.24(14)
C21 Zr C20 C19 -24.1(2)
C16 Zr C20 C19 114.83(19)
C17 Zr C20 C19 77.75(14)
C18 Zr C20 C19 36.91(13)
C22 Zr C20 C19 -14.63(16)
C23 Zr C20 C19 -40.94(14)
N1 Zr C21 C25 48.85(15)
C2 Zr C21 C25 114.88(14)
C24 Zr C21 C25 -37.40(13)
C16 Zr C21 C25 -175.64(17)
C20 Zr C21 C25 -98.94(18)
C17 Zr C21 C25 -177.31(13)
C18 Zr C21 C25 -146.63(13)
C19 Zr C21 C25 -113.30(14)
C22 Zr C21 C25 -114.8(2)
C23 Zr C21 C25 -77.90(15)
N1 Zr C21 C22 163.62(14)
C2 Zr C21 C22 -130.34(15)
C25 Zr C21 C22 114.8(2)
C24 Zr C21 C22 77.37(15)
C16 Zr C21 C22 -60.9(3)
C20 Zr C21 C22 15.8(2)
C17 Zr C21 C22 -62.54(17)
C18 Zr C21 C22 -31.86(16)
C19 Zr C21 C22 1.47(17)
C23 Zr C21 C22 36.88(14)
C25 C21 C22 C23 0.1(3)
Zr C21 C22 C23 -66.43(16)
C25 C21 C22 Zr 66.57(15)
N1 Zr C22 C23 90.38(17)
C2 Zr C22 C23 164.51(13)
C25 Zr C22 C23 77.62(15)
C24 Zr C22 C23 36.88(14)
C21 Zr C22 C23 114.8(2)
C16 Zr C22 C23 -91.27(16)
C20 Zr C22 C23 -56.21(16)
C17 Zr C22 C23 -113.66(14)
C18 Zr C22 C23 -95.73(14)
C19 Zr C22 C23 -63.95(14)
N1 Zr C22 C21 -24.4(2)
C2 Zr C22 C21 49.75(15)
C25 Zr C22 C21 -37.13(14)
C24 Zr C22 C21 -77.87(15)
C16 Zr C22 C21 153.97(13)
C20 Zr C22 C21 -170.97(13)
C17 Zr C22 C21 131.58(14)
C18 Zr C22 C21 149.51(15)
C19 Zr C22 C21 -178.71(15)
C23 Zr C22 C21 -114.8(2)
C21 C22 C23 C24 0.5(3)
Zr C22 C23 C24 -64.94(16)
C21 C22 C23 Zr 65.48(15)
N1 Zr C23 C22 -121.88(14)
C2 Zr C23 C22 -20.41(18)
C25 Zr C23 C22 -77.81(15)
C24 Zr C23 C22 -115.4(2)
C21 Zr C23 C22 -37.23(13)
C16 Zr C23 C22 116.25(14)
C20 Zr C23 C22 132.15(14)
C17 Zr C23 C22 79.53(15)
C18 Zr C23 C22 80.24(14)
C19 Zr C23 C22 110.83(15)
N1 Zr C23 C24 -6.44(18)
C2 Zr C23 C24 95.03(16)
C25 Zr C23 C24 37.63(14)
C21 Zr C23 C24 78.21(15)
C16 Zr C23 C24 -128.31(14)
C20 Zr C23 C24 -112.41(14)
C17 Zr C23 C24 -165.03(13)
C18 Zr C23 C24 -164.32(15)
C19 Zr C23 C24 -133.73(15)
C22 Zr C23 C24 115.4(2)
C22 C23 C24 C25 -1.0(3)
Zr C23 C24 C25 -66.96(15)
C22 C23 C24 Zr 65.95(16)
N1 Zr C24 C25 -70.86(15)
C2 Zr C24 C25 2.57(18)
C21 Zr C24 C25 37.18(14)
C16 Zr C24 C25 -165.02(13)
C20 Zr C24 C25 -170.95(14)
C17 Zr C24 C25 139.71(16)
C18 Zr C24 C25 131.53(14)
C19 Zr C24 C25 158.35(14)
C22 Zr C24 C25 77.58(15)
C23 Zr C24 C25 114.1(2)
N1 Zr C24 C23 175.06(14)
C2 Zr C24 C23 -111.51(15)
C25 Zr C24 C23 -114.1(2)
C21 Zr C24 C23 -76.91(15)
C16 Zr C24 C23 80.90(18)
C20 Zr C24 C23 74.97(15)
C17 Zr C24 C23 25.6(2)
C18 Zr C24 C23 17.45(17)
C19 Zr C24 C23 44.27(15)
C22 Zr C24 C23 -36.50(14)
C22 C21 C25 C24 -0.8(3)
Zr C21 C25 C24 66.87(15)
C22 C21 C25 Zr -67.64(16)
C23 C24 C25 C21 1.1(3)
Zr C24 C25 C21 -67.04(15)
C23 C24 C25 Zr 68.14(16)
N1 Zr C25 C21 -134.75(14)
C2 Zr C25 C21 -63.45(14)
C24 Zr C25 C21 114.5(2)
C16 Zr C25 C21 171.9(3)
C20 Zr C25 C21 128.00(14)
C17 Zr C25 C21 6.0(3)
C18 Zr C25 C21 46.14(18)
C19 Zr C25 C21 87.42(15)
C22 Zr C25 C21 37.06(14)
C23 Zr C25 C21 77.12(15)
N1 Zr C25 C24 110.77(15)
C2 Zr C25 C24 -177.93(14)
C21 Zr C25 C24 -114.5(2)
C16 Zr C25 C24 57.4(4)
C20 Zr C25 C24 13.5(2)
C17 Zr C25 C24 -108.5(2)
C18 Zr C25 C24 -68.34(17)
C19 Zr C25 C24 -27.06(17)
C22 Zr C25 C24 -77.42(15)
C23 Zr C25 C24 -37.36(14)
C3 C1 B3 C2 102.30(19)
B7 C1 B3 C2 -140.14(17)
B11 C1 B3 C2 -102.87(18)
B6 C1 B3 C2 -33.39(16)
C3 C1 B3 B4 140.70(18)
B7 C1 B3 B4 -101.74(18)
B11 C1 B3 B4 -64.5(2)
B6 C1 B3 B4 5.0(2)
C2 C1 B3 B4 38.40(15)
C3 C1 B3 B8 -156.75(17)
B7 C1 B3 B8 -39.19(16)
B11 C1 B3 B8 -1.9(2)
B6 C1 B3 B8 67.6(2)
C2 C1 B3 B8 100.95(17)
C3 C1 B3 B7 -117.6(2)
B11 C1 B3 B7 37.27(17)
B6 C1 B3 B7 106.75(19)
C2 C1 B3 B7 140.14(17)
B4 C2 B3 C1 135.54(17)
B5 C2 B3 C1 98.36(17)
B6 C2 B3 C1 32.19(15)
Zr C2 B3 C1 -99.21(14)
C1 C2 B3 B4 -135.54(17)
B5 C2 B3 B4 -37.18(16)
B6 C2 B3 B4 -103.36(18)
Zr C2 B3 B4 125.25(15)
C1 C2 B3 B8 -97.64(17)
B4 C2 B3 B8 37.91(16)
B5 C2 B3 B8 0.7(2)
B6 C2 B3 B8 -65.4(2)
Zr C2 B3 B8 163.16(13)
C1 C2 B3 B7 -34.90(15)
B4 C2 B3 B7 100.64(18)
B5 C2 B3 B7 63.5(2)
B6 C2 B3 B7 -2.7(2)
Zr C2 B3 B7 -134.11(14)
C1 C2 B4 B5 -100.76(17)
B6 C2 B4 B5 -37.58(16)
B3 C2 B4 B5 -139.98(17)
Zr C2 B4 B5 121.82(19)
C1 C2 B4 B3 39.22(15)
B5 C2 B4 B3 139.98(17)
B6 C2 B4 B3 102.39(18)
Zr C2 B4 B3 -98.20(18)
C1 C2 B4 B9 -62.1(2)
B5 C2 B4 B9 38.70(16)
B6 C2 B4 B9 1.1(2)
B3 C2 B4 B9 -101.27(18)
Zr C2 B4 B9 160.53(15)
C1 C2 B4 B8 1.2(2)
B5 C2 B4 B8 101.98(18)
B6 C2 B4 B8 64.4(2)
B3 C2 B4 B8 -37.99(16)
Zr C2 B4 B8 -136.19(16)
C1 B3 B4 C2 -38.75(15)
B8 B3 B4 C2 -137.30(17)
B7 B3 B4 C2 -99.92(17)
C1 B3 B4 B5 -3.1(2)
C2 B3 B4 B5 35.67(16)
B8 B3 B4 B5 -101.62(19)
B7 B3 B4 B5 -64.3(2)
C1 B3 B4 B9 61.1(2)
C2 B3 B4 B9 99.84(18)
B8 B3 B4 B9 -37.46(16)
B7 B3 B4 B9 -0.1(2)
C1 B3 B4 B8 98.54(17)
C2 B3 B4 B8 137.30(17)
B7 B3 B4 B8 37.37(16)
C1 C2 B5 B4 100.64(17)
B6 C2 B5 B4 139.52(17)
B3 C2 B5 B4 37.32(16)
Zr C2 B5 B4 -121.03(19)
C1 C2 B5 B6 -38.88(15)
B4 C2 B5 B6 -139.52(17)
B3 C2 B5 B6 -102.20(18)
Zr C2 B5 B6 99.45(18)
C1 C2 B5 B9 62.3(2)
B4 C2 B5 B9 -38.38(16)
B6 C2 B5 B9 101.14(18)
B3 C2 B5 B9 -1.1(2)
Zr C2 B5 B9 -159.41(15)
C1 C2 B5 B10 -0.9(2)
B4 C2 B5 B10 -101.55(19)
B6 C2 B5 B10 37.97(16)
B3 C2 B5 B10 -64.2(2)
Zr C2 B5 B10 137.42(16)
B3 B4 B5 C2 -35.74(16)
B9 B4 B5 C2 -136.76(18)
B8 B4 B5 C2 -99.44(18)
C2 B4 B5 B6 36.01(16)
B3 B4 B5 B6 0.3(2)
B9 B4 B5 B6 -100.75(19)
B8 B4 B5 B6 -63.4(2)
C2 B4 B5 B9 136.76(18)
B3 B4 B5 B9 101.02(19)
B8 B4 B5 B9 37.32(17)
C2 B4 B5 B10 99.46(18)
B3 B4 B5 B10 63.7(2)
B9 B4 B5 B10 -37.30(16)
B8 B4 B5 B10 0.0(2)
C3 C1 B6 C2 -102.55(19)
B7 C1 B6 C2 102.74(18)
B11 C1 B6 C2 140.13(17)
B3 C1 B6 C2 33.40(16)
C3 C1 B6 B5 -140.81(18)
B7 C1 B6 B5 64.5(2)
B11 C1 B6 B5 101.87(18)
B3 C1 B6 B5 -4.9(2)
C2 C1 B6 B5 -38.26(15)
C3 C1 B6 B10 156.26(18)
B7 C1 B6 B10 1.6(2)
B11 C1 B6 B10 38.94(16)
B3 C1 B6 B10 -67.8(2)
C2 C1 B6 B10 -101.19(17)
C3 C1 B6 B11 117.3(2)
B7 C1 B6 B11 -37.39(17)
B3 C1 B6 B11 -106.73(18)
C2 C1 B6 B11 -140.13(17)
B4 C2 B6 C1 -98.44(17)
B5 C2 B6 C1 -135.93(17)
B3 C2 B6 C1 -32.21(16)
Zr C2 B6 C1 98.59(14)
C1 C2 B6 B5 135.93(17)
B4 C2 B6 B5 37.49(17)
B3 C2 B6 B5 103.72(18)
Zr C2 B6 B5 -125.48(15)
C1 C2 B6 B10 97.79(17)
B4 C2 B6 B10 -0.7(2)
B5 C2 B6 B10 -38.14(16)
B3 C2 B6 B10 65.6(2)
Zr C2 B6 B10 -163.62(13)
C1 C2 B6 B11 34.96(15)
B4 C2 B6 B11 -63.5(2)
B5 C2 B6 B11 -100.97(18)
B3 C2 B6 B11 2.7(2)
Zr C2 B6 B11 133.55(14)
C2 B5 B6 C1 38.56(15)
B4 B5 B6 C1 2.7(2)
B9 B5 B6 C1 -60.9(2)
B10 B5 B6 C1 -98.69(18)
B4 B5 B6 C2 -35.90(16)
B9 B5 B6 C2 -99.44(18)
B10 B5 B6 C2 -137.25(17)
C2 B5 B6 B10 137.25(17)
B4 B5 B6 B10 101.35(19)
B9 B5 B6 B10 37.81(16)
C2 B5 B6 B11 99.92(17)
B4 B5 B6 B11 64.0(2)
B9 B5 B6 B11 0.5(2)
B10 B5 B6 B11 -37.33(16)
C3 C1 B7 B8 143.26(19)
B11 C1 B7 B8 -102.25(18)
B6 C1 B7 B8 -64.8(2)
B3 C1 B7 B8 39.40(16)
C2 C1 B7 B8 2.2(2)
C3 C1 B7 B12 -153.98(19)
B11 C1 B7 B12 -39.49(16)
B6 C1 B7 B12 -2.0(2)
B3 C1 B7 B12 102.15(18)
C2 C1 B7 B12 64.9(2)
C3 C1 B7 B11 -114.5(2)
B6 C1 B7 B11 37.48(17)
B3 C1 B7 B11 141.65(17)
C2 C1 B7 B11 104.44(17)
C3 C1 B7 B3 103.9(2)
B11 C1 B7 B3 -141.65(17)
B6 C1 B7 B3 -104.17(18)
C2 C1 B7 B3 -37.21(16)
C2 B3 B7 C1 35.37(15)
B4 B3 B7 C1 97.37(18)
B8 B3 B7 C1 134.96(17)
C1 B3 B7 B8 -134.96(17)
C2 B3 B7 B8 -99.59(18)
B4 B3 B7 B8 -37.59(16)
C1 B3 B7 B12 -96.87(18)
C2 B3 B7 B12 -61.5(2)
B4 B3 B7 B12 0.5(2)
B8 B3 B7 B12 38.09(16)
C1 B3 B7 B11 -33.78(15)
C2 B3 B7 B11 1.6(2)
B4 B3 B7 B11 63.6(2)
B8 B3 B7 B11 101.18(18)
C1 B7 B8 B3 -38.79(15)
B12 B7 B8 B3 -137.53(17)
B11 B7 B8 B3 -100.24(18)
C1 B7 B8 B4 -1.3(2)
B12 B7 B8 B4 -100.08(18)
B11 B7 B8 B4 -62.8(2)
B3 B7 B8 B4 37.45(16)
C1 B7 B8 B9 61.8(2)
B12 B7 B8 B9 -36.92(16)
B11 B7 B8 B9 0.4(2)
B3 B7 B8 B9 100.61(18)
C1 B7 B8 B12 98.74(18)
B11 B7 B8 B12 37.29(16)
B3 B7 B8 B12 137.53(17)
C1 B3 B8 B7 38.58(15)
C2 B3 B8 B7 100.68(17)
B4 B3 B8 B7 137.97(18)
C1 B3 B8 B4 -99.39(17)
C2 B3 B8 B4 -37.29(15)
B7 B3 B8 B4 -137.97(18)
C1 B3 B8 B9 -62.2(2)
C2 B3 B8 B9 -0.1(2)
B4 B3 B8 B9 37.19(16)
B7 B3 B8 B9 -100.78(18)
C1 B3 B8 B12 0.7(2)
C2 B3 B8 B12 62.8(2)
B4 B3 B8 B12 100.12(18)
B7 B3 B8 B12 -37.85(16)
C2 B4 B8 B7 0.1(2)
B5 B4 B8 B7 62.9(2)
B3 B4 B8 B7 -37.72(16)
B9 B4 B8 B7 100.48(19)
C2 B4 B8 B3 37.80(15)
B5 B4 B8 B3 100.66(18)
B9 B4 B8 B3 138.20(18)
C2 B4 B8 B9 -100.40(18)
B5 B4 B8 B9 -37.54(17)
B3 B4 B8 B9 -138.20(18)
C2 B4 B8 B12 -63.1(2)
B5 B4 B8 B12 -0.2(2)
B3 B4 B8 B12 -100.90(18)
B9 B4 B8 B12 37.30(16)
C2 B4 B9 B12 62.6(2)
B5 B4 B9 B12 100.74(19)
B3 B4 B9 B12 -0.4(2)
B8 B4 B9 B12 -37.80(16)
C2 B4 B9 B8 100.37(18)
B5 B4 B9 B8 138.55(18)
B3 B4 B9 B8 37.43(16)
C2 B4 B9 B5 -38.18(16)
B3 B4 B9 B5 -101.11(18)
B8 B4 B9 B5 -138.55(18)
C2 B4 B9 B10 -1.1(2)
B5 B4 B9 B10 37.04(16)
B3 B4 B9 B10 -64.1(2)
B8 B4 B9 B10 -101.50(18)
B7 B8 B9 B12 37.03(16)
B3 B8 B9 B12 100.73(18)
B4 B8 B9 B12 137.91(18)
B7 B8 B9 B4 -100.87(18)
B3 B8 B9 B4 -37.17(16)
B12 B8 B9 B4 -137.91(18)
B7 B8 B9 B5 -64.2(2)
B3 B8 B9 B5 -0.5(2)
B4 B8 B9 B5 36.64(16)
B12 B8 B9 B5 -101.27(19)
B7 B8 B9 B10 -0.8(2)
B3 B8 B9 B10 62.9(2)
B4 B8 B9 B10 100.08(19)
B12 B8 B9 B10 -37.82(17)
C2 B5 B9 B12 -62.8(2)
B4 B5 B9 B12 -100.75(19)
B6 B5 B9 B12 0.0(2)
B10 B5 B9 B12 37.70(16)
C2 B5 B9 B4 37.99(16)
B6 B5 B9 B4 100.71(18)
B10 B5 B9 B4 138.45(18)
C2 B5 B9 B8 1.0(2)
B4 B5 B9 B8 -37.02(16)
B6 B5 B9 B8 63.7(2)
B10 B5 B9 B8 101.43(18)
C2 B5 B9 B10 -100.46(18)
B4 B5 B9 B10 -138.45(18)
B6 B5 B9 B10 -37.75(16)
C1 B6 B10 B11 -38.35(15)
C2 B6 B10 B11 -100.63(17)
B5 B6 B10 B11 -138.12(18)
C1 B6 B10 B5 99.76(17)
C2 B6 B10 B5 37.48(15)
B11 B6 B10 B5 138.12(18)
C1 B6 B10 B9 62.2(2)
C2 B6 B10 B9 -0.1(2)
B5 B6 B10 B9 -37.56(16)
B11 B6 B10 B9 100.55(19)
C1 B6 B10 B12 -0.4(2)
C2 B6 B10 B12 -62.7(2)
B5 B6 B10 B12 -100.18(18)
B11 B6 B10 B12 37.94(16)
C2 B5 B10 B11 -0.1(2)
B4 B5 B10 B11 -62.7(2)
B6 B5 B10 B11 37.64(16)
B9 B5 B10 B11 -100.06(19)
C2 B5 B10 B6 -37.78(16)
B4 B5 B10 B6 -100.38(18)
B9 B5 B10 B6 -137.70(18)
C2 B5 B10 B9 99.92(18)
B4 B5 B10 B9 37.32(16)
B6 B5 B10 B9 137.70(18)
C2 B5 B10 B12 62.8(2)
B4 B5 B10 B12 0.2(2)
B6 B5 B10 B12 100.58(18)
B9 B5 B10 B12 -37.12(16)
B12 B9 B10 B11 -36.92(16)
B4 B9 B10 B11 64.4(2)
B8 B9 B10 B11 0.9(2)
B5 B9 B10 B11 101.10(18)
B12 B9 B10 B6 -100.58(18)
B4 B9 B10 B6 0.7(2)
B8 B9 B10 B6 -62.8(2)
B5 B9 B10 B6 37.44(16)
B12 B9 B10 B5 -138.02(18)
B4 B9 B10 B5 -36.69(16)
B8 B9 B10 B5 -100.19(19)
B4 B9 B10 B12 101.33(18)
B8 B9 B10 B12 37.83(17)
B5 B9 B10 B12 138.02(18)
C3 C1 B11 B12 154.66(19)
B7 C1 B11 B12 39.59(16)
B6 C1 B11 B12 -101.95(18)
B3 C1 B11 B12 2.3(2)
C2 C1 B11 B12 -64.7(2)
C3 C1 B11 B10 -142.41(19)
B7 C1 B11 B10 102.52(18)
B6 C1 B11 B10 -39.02(16)
B3 C1 B11 B10 65.2(2)
C2 C1 B11 B10 -1.8(2)
C3 C1 B11 B7 115.1(2)
B6 C1 B11 B7 -141.54(17)
B3 C1 B11 B7 -37.31(17)
C2 C1 B11 B7 -104.29(18)
C3 C1 B11 B6 -103.4(2)
B7 C1 B11 B6 141.54(17)
B3 C1 B11 B6 104.23(18)
C2 C1 B11 B6 37.25(15)
B6 B10 B11 C1 38.38(15)
B5 B10 B11 C1 1.1(2)
B9 B10 B11 C1 -62.0(2)
B12 B10 B11 C1 -98.85(18)
B6 B10 B11 B12 137.23(18)
B5 B10 B11 B12 99.98(19)
B9 B10 B11 B12 36.82(16)
B6 B10 B11 B7 99.74(18)
B5 B10 B11 B7 62.5(2)
B9 B10 B11 B7 -0.7(2)
B12 B10 B11 B7 -37.49(16)
B5 B10 B11 B6 -37.25(16)
B9 B10 B11 B6 -100.41(18)
B12 B10 B11 B6 -137.23(18)
B8 B7 B11 C1 97.11(18)
B12 B7 B11 C1 134.66(17)
B3 B7 B11 C1 33.79(15)
C1 B7 B11 B12 -134.66(17)
B8 B7 B11 B12 -37.55(16)
B3 B7 B11 B12 -100.87(19)
C1 B7 B11 B10 -96.92(18)
B8 B7 B11 B10 0.2(2)
B12 B7 B11 B10 37.75(16)
B3 B7 B11 B10 -63.1(2)
C1 B7 B11 B6 -33.74(15)
B8 B7 B11 B6 63.4(2)
B12 B7 B11 B6 100.92(18)
B3 B7 B11 B6 0.0(2)
C2 B6 B11 C1 -35.44(15)
B5 B6 B11 C1 -97.70(18)
B10 B6 B11 C1 -135.35(18)
C1 B6 B11 B12 96.97(18)
C2 B6 B11 B12 61.5(2)
B5 B6 B11 B12 -0.7(2)
B10 B6 B11 B12 -38.38(16)
C1 B6 B11 B10 135.35(18)
C2 B6 B11 B10 99.91(18)
B5 B6 B11 B10 37.65(16)
C1 B6 B11 B7 33.76(15)
C2 B6 B11 B7 -1.7(2)
B5 B6 B11 B7 -63.9(2)
B10 B6 B11 B7 -101.59(18)
B4 B9 B12 B11 -63.1(2)
B8 B9 B12 B11 -100.77(19)
B5 B9 B12 B11 -0.4(2)
B10 B9 B12 B11 37.16(16)
B4 B9 B12 B7 0.7(2)
B8 B9 B12 B7 -37.03(16)
B5 B9 B12 B7 63.3(2)
B10 B9 B12 B7 100.90(18)
B4 B9 B12 B8 37.70(17)
B5 B9 B12 B8 100.36(19)
B10 B9 B12 B8 137.93(18)
B4 B9 B12 B10 -100.23(19)
B8 B9 B12 B10 -137.93(18)
B5 B9 B12 B10 -37.57(16)
C1 B11 B12 B9 61.9(2)
B10 B11 B12 B9 -37.36(16)
B7 B11 B12 B9 100.78(19)
B6 B11 B12 B9 0.7(2)
C1 B11 B12 B7 -38.91(15)
B10 B11 B12 B7 -138.14(18)
B6 B11 B12 B7 -100.08(18)
C1 B11 B12 B8 -1.7(2)
B10 B11 B12 B8 -100.90(19)
B7 B11 B12 B8 37.24(16)
B6 B11 B12 B8 -62.8(2)
C1 B11 B12 B10 99.23(17)
B7 B11 B12 B10 138.14(18)
B6 B11 B12 B10 38.06(16)
C1 B7 B12 B9 -62.1(2)
B8 B7 B12 B9 37.17(16)
B11 B7 B12 B9 -101.05(19)
B3 B7 B12 B9 -0.7(2)
C1 B7 B12 B11 38.95(15)
B8 B7 B12 B11 138.22(18)
B3 B7 B12 B11 100.32(18)
C1 B7 B12 B8 -99.26(18)
B11 B7 B12 B8 -138.22(18)
B3 B7 B12 B8 -37.89(16)
C1 B7 B12 B10 1.6(2)
B8 B7 B12 B10 100.88(19)
B11 B7 B12 B10 -37.34(16)
B3 B7 B12 B10 63.0(2)
B7 B8 B12 B9 -138.46(18)
B3 B8 B12 B9 -100.40(18)
B4 B8 B12 B9 -37.38(16)
B7 B8 B12 B11 -37.47(16)
B3 B8 B12 B11 0.6(2)
B4 B8 B12 B11 63.6(2)
B9 B8 B12 B11 100.99(19)
B3 B8 B12 B7 38.06(16)
B4 B8 B12 B7 101.08(18)
B9 B8 B12 B7 138.46(18)
B7 B8 B12 B10 -100.72(18)
B3 B8 B12 B10 -62.7(2)
B4 B8 B12 B10 0.4(2)
B9 B8 B12 B10 37.74(17)
B11 B10 B12 B9 138.38(18)
B6 B10 B12 B9 100.08(18)
B5 B10 B12 B9 37.31(16)
B6 B10 B12 B11 -38.30(16)
B5 B10 B12 B11 -101.08(18)
B9 B10 B12 B11 -138.38(18)
B11 B10 B12 B7 37.54(16)
B6 B10 B12 B7 -0.8(2)
B5 B10 B12 B7 -63.5(2)
B9 B10 B12 B7 -100.84(19)
B11 B10 B12 B8 100.73(19)
B6 B10 B12 B8 62.4(2)
B5 B10 B12 B8 -0.3(2)
B9 B10 B12 B8 -37.65(17)
